data_7040854
loop_
_publ_author_name
'Han, D.'
'Joksch, M.'
'Klahn, M.'
'Spannenberg, A.'
'Drexler, H.-J.'
'Baumann, W.'
'Jiao, H.'
'Knitsch, R.'
'Hansen, M. R.'
'Eckert, H.'
'Beweries, T.'

_publ_section_title
;
 Iridium(iii) hydrido complexes for the catalytic dehydrogenation of
 hydrazine borane.
;
_journal_issue 44
_journal_name_full 'Dalton transactions (Cambridge, England : 2003)'
_journal_page_first 17697
_journal_page_last 17704
_journal_paper_doi 10.1039/c6dt03068h
_journal_volume 45
_journal_year 2016
_chemical_formula_sum 'C26 H44 Cl Ir O6 P2'
_chemical_formula_weight 742.20
_space_group_crystal_system monoclinic
_space_group_IT_number 14
_space_group_name_Hall '-P 2ybc'
_space_group_name_H-M_alt 'P 1 21/c 1'
_symmetry_space_group_name_Hall '-P 2ybc'
_symmetry_space_group_name_H-M 'P 1 21/c 1'
_atom_sites_solution_hydrogens mixed
_audit_creation_method SHELXL-2014/7
_audit_update_record
;
2016-03-02 deposited with the CCDC.
2016-10-11 downloaded from the CCDC.
;
_cell_angle_alpha 90
_cell_angle_beta 107.5091(13)
_cell_angle_gamma 90
_cell_formula_units_Z 4
_cell_length_a 8.1246(4)
_cell_length_b 33.5291(15)
_cell_length_c 11.6849(5)
_cell_measurement_reflns_used 6619
_cell_measurement_temperature 150(2)
_cell_measurement_theta_max 25.59
_cell_measurement_theta_min 2.58
_cell_volume 3035.6(2)
_computing_cell_refinement 'SAINT (Bruker, 2013)'
_computing_data_collection 'APEX2 (Bruker, 2014)'
_computing_data_reduction SAINT
_computing_structure_refinement 'SHELXL-2014/7 (Sheldrick, 2014)'
_computing_structure_solution 'SHELXS-97 (Sheldrick, 2008)'
_diffrn_ambient_temperature 150(2)
_diffrn_detector_area_resol_mean 8.3333
_diffrn_measured_fraction_theta_full 0.999
_diffrn_measured_fraction_theta_max 1.000
_diffrn_measurement_device_type 'Bruker APEX-II CCD'
_diffrn_measurement_method '\f and \w scans'
_diffrn_radiation_type MoK\a
_diffrn_radiation_wavelength 0.71073
_diffrn_reflns_av_R_equivalents 0.0553
_diffrn_reflns_av_unetI/netI 0.0608
_diffrn_reflns_Laue_measured_fraction_full 0.999
_diffrn_reflns_Laue_measured_fraction_max 1.000
_diffrn_reflns_limit_h_max 10
_diffrn_reflns_limit_h_min -10
_diffrn_reflns_limit_k_max 35
_diffrn_reflns_limit_k_min -44
_diffrn_reflns_limit_l_max 15
_diffrn_reflns_limit_l_min -13
_diffrn_reflns_number 28963
_diffrn_reflns_point_group_measured_fraction_full 0.999
_diffrn_reflns_point_group_measured_fraction_max 1.000
_diffrn_reflns_theta_full 25.242
_diffrn_reflns_theta_max 27.995
_diffrn_reflns_theta_min 1.926
_diffrn_source 'fine-focus sealed tube'
_exptl_absorpt_coefficient_mu 4.628
_exptl_absorpt_correction_T_max 0.83
_exptl_absorpt_correction_T_min 0.70
_exptl_absorpt_correction_type multi-scan
_exptl_absorpt_process_details 'SADABS (Bruker, 2014)'
_exptl_crystal_colour red
_exptl_crystal_density_diffrn 1.624
_exptl_crystal_description 'part of a plate'
_exptl_crystal_F_000 1488
_exptl_crystal_size_max 0.117
_exptl_crystal_size_mid 0.100
_exptl_crystal_size_min 0.041
_refine_diff_density_max 1.410
_refine_diff_density_min -0.995
_refine_diff_density_rms 0.145
_refine_ls_extinction_method none
_refine_ls_goodness_of_fit_ref 1.006
_refine_ls_hydrogen_treatment mixed
_refine_ls_matrix_type full
_refine_ls_number_parameters 340
_refine_ls_number_reflns 7332
_refine_ls_number_restraints 3
_refine_ls_restrained_S_all 1.007
_refine_ls_R_factor_all 0.0595
_refine_ls_R_factor_gt 0.0342
_refine_ls_shift/su_max 0.003
_refine_ls_shift/su_mean 0.000
_refine_ls_structure_factor_coef Fsqd
_refine_ls_weighting_details 'w=1/[\s^2^(Fo^2^)+(0.0235P)^2^+1.5104P] where P=(Fo^2^+2Fc^2^)/3'
_refine_ls_weighting_scheme calc
_refine_ls_wR_factor_gt 0.0588
_refine_ls_wR_factor_ref 0.0662
_reflns_Friedel_coverage 0.000
_reflns_number_gt 5472
_reflns_number_total 7332
_reflns_threshold_expression 'I > 2\s(I)'
_cod_data_source_file c6dt03068h2.cif
_cod_data_source_block AX0811
_cod_depositor_comments 'Adding full bibliography for 7040853--7040856.cif.'
_cod_database_code 7040854
_shelx_shelxl_version_number 2014/7
_shelx_space_group_comment
;
The symmetry employed for this shelxl refinement is uniquely defined
by the following loop, which should always be used as a source of
symmetry information in preference to the above space-group names.
They are only intended as comments.
;

loop_
_space_group_symop_operation_xyz
'x, y, z'
'-x, y+1/2, -z+1/2'
'-x, -y, -z'
'x, -y-1/2, z-1/2'

loop_
_atom_site_label
_atom_site_type_symbol
_atom_site_fract_x
_atom_site_fract_y
_atom_site_fract_z
_atom_site_U_iso_or_equiv
_atom_site_adp_type
_atom_site_occupancy
_atom_site_site_symmetry_order
_atom_site_calc_flag
_atom_site_refinement_flags_posn
_atom_site_refinement_flags_adp
_atom_site_refinement_flags_occupancy
C1 C 0.6069(5) 0.89074(12) 0.0803(3) 0.0170(9) Uani 1 1 d . . .
C2 C 0.6530(5) 0.91895(12) 0.1710(3) 0.0204(9) Uani 1 1 d . . .
C3 C 0.5620(5) 0.95461(12) 0.1670(4) 0.0217(9) Uani 1 1 d . . .
C4 C 0.4185(5) 0.96120(13) 0.0678(4) 0.0260(10) Uani 1 1 d . . .
H4 H 0.3540 0.9851 0.0641 0.031 Uiso 1 1 calc R U .
C5 C 0.3663(5) 0.93387(13) -0.0264(4) 0.0235(10) Uani 1 1 d . . .
C6 C 0.4631(5) 0.89906(12) -0.0178(3) 0.0206(9) Uani 1 1 d . . .
C7 C 1.1068(6) 0.88850(14) 0.2607(4) 0.0276(10) Uani 1 1 d . . .
C8 C 1.0654(7) 0.9057(2) 0.1343(5) 0.0638(19) Uani 1 1 d . . .
H8A H 1.1695 0.9177 0.1235 0.096 Uiso 1 1 calc R U .
H8B H 0.9752 0.9260 0.1228 0.096 Uiso 1 1 calc R U .
H8C H 1.0247 0.8843 0.0754 0.096 Uiso 1 1 calc R U .
C9 C 1.2350(6) 0.85425(17) 0.2725(6) 0.0563(16) Uani 1 1 d . . .
H9A H 1.3314 0.8631 0.2447 0.084 Uiso 1 1 calc R U .
H9B H 1.1770 0.8317 0.2235 0.084 Uiso 1 1 calc R U .
H9C H 1.2787 0.8460 0.3567 0.084 Uiso 1 1 calc R U .
C10 C 1.1819(6) 0.92067(16) 0.3525(5) 0.0470(15) Uani 1 1 d . . .
H10A H 1.2314 0.9084 0.4316 0.071 Uiso 1 1 calc R U .
H10B H 1.0906 0.9394 0.3555 0.071 Uiso 1 1 calc R U .
H10C H 1.2723 0.9350 0.3297 0.071 Uiso 1 1 calc R U .
C11 C 0.9006(6) 0.84686(14) 0.4111(4) 0.0283(11) Uani 1 1 d . . .
C12 C 1.0007(8) 0.80798(16) 0.4290(5) 0.0566(17) Uani 1 1 d . . .
H12A H 1.1220 0.8135 0.4365 0.085 Uiso 1 1 calc R U .
H12B H 0.9519 0.7905 0.3598 0.085 Uiso 1 1 calc R U .
H12C H 0.9928 0.7948 0.5021 0.085 Uiso 1 1 calc R U .
C13 C 0.9735(7) 0.87493(16) 0.5181(4) 0.0402(13) Uani 1 1 d . . .
H13A H 0.9576 0.8629 0.5905 0.060 Uiso 1 1 calc R U .
H13B H 0.9126 0.9005 0.5021 0.060 Uiso 1 1 calc R U .
H13C H 1.0968 0.8793 0.5299 0.060 Uiso 1 1 calc R U .
C14 C 0.7118(7) 0.8385(2) 0.4028(5) 0.069(2) Uani 1 1 d . . .
H14A H 0.6610 0.8205 0.3352 0.104 Uiso 1 1 calc R U .
H14B H 0.6472 0.8636 0.3905 0.104 Uiso 1 1 calc R U .
H14C H 0.7064 0.8260 0.4774 0.104 Uiso 1 1 calc R U .
C15 C 0.6152(6) 0.83438(15) -0.2212(4) 0.0302(11) Uani 1 1 d . . .
C16 C 0.4798(8) 0.8477(2) -0.3352(4) 0.073(2) Uani 1 1 d . . .
H16A H 0.5365 0.8559 -0.3945 0.110 Uiso 1 1 calc R U .
H16B H 0.4150 0.8703 -0.3171 0.110 Uiso 1 1 calc R U .
H16C H 0.4005 0.8256 -0.3675 0.110 Uiso 1 1 calc R U .
C17 C 0.7009(7) 0.79563(17) -0.2395(5) 0.0522(16) Uani 1 1 d . . .
H17A H 0.6124 0.7752 -0.2707 0.078 Uiso 1 1 calc R U .
H17B H 0.7799 0.7867 -0.1627 0.078 Uiso 1 1 calc R U .
H17C H 0.7656 0.8000 -0.2970 0.078 Uiso 1 1 calc R U .
C18 C 0.7568(8) 0.8662(2) -0.1833(6) 0.070(2) Uani 1 1 d . . .
H18A H 0.8172 0.8681 -0.2442 0.105 Uiso 1 1 calc R U .
H18B H 0.8391 0.8587 -0.1061 0.105 Uiso 1 1 calc R U .
H18C H 0.7047 0.8920 -0.1755 0.105 Uiso 1 1 calc R U .
C19 C 0.3656(6) 0.79176(14) -0.1050(4) 0.0286(10) Uani 1 1 d . . .
C20 C 0.2865(9) 0.79861(19) -0.0059(6) 0.070(2) Uani 1 1 d . . .
H20A H 0.1950 0.7790 -0.0119 0.105 Uiso 1 1 calc R U .
H20B H 0.2376 0.8255 -0.0129 0.105 Uiso 1 1 calc R U .
H20C H 0.3753 0.7958 0.0718 0.105 Uiso 1 1 calc R U .
C21 C 0.2221(7) 0.7935(2) -0.2253(6) 0.073(2) Uani 1 1 d . . .
H21A H 0.1283 0.7755 -0.2230 0.110 Uiso 1 1 calc R U .
H21B H 0.2685 0.7854 -0.2901 0.110 Uiso 1 1 calc R U .
H21C H 0.1778 0.8209 -0.2398 0.110 Uiso 1 1 calc R U .
C22 C 0.4477(7) 0.75037(15) -0.0897(5) 0.0513(15) Uani 1 1 d . . .
H22A H 0.5492 0.7501 -0.0185 0.077 Uiso 1 1 calc R U .
H22B H 0.4827 0.7438 -0.1608 0.077 Uiso 1 1 calc R U .
H22C H 0.3639 0.7306 -0.0802 0.077 Uiso 1 1 calc R U .
C23 C 0.6063(6) 0.98488(15) 0.2645(4) 0.0421(13) Uani 1 1 d D . .
C24A C 0.7890(14) 1.0155(3) 0.4248(9) 0.053(3) Uiso 0.5 1 d D . P
H24A H 0.9072 1.0127 0.4784 0.080 Uiso 0.5 1 calc R U P
H24B H 0.7766 1.0414 0.3841 0.080 Uiso 0.5 1 calc R U P
H24C H 0.7076 1.0139 0.4719 0.080 Uiso 0.5 1 calc R U P
C24B C 0.5346(15) 1.0375(3) 0.3654(9) 0.056(3) Uiso 0.5 1 d D . P
H24D H 0.4371 1.0555 0.3583 0.083 Uiso 0.5 1 calc R U P
H24E H 0.5599 1.0226 0.4410 0.083 Uiso 0.5 1 calc R U P
H24F H 0.6363 1.0530 0.3642 0.083 Uiso 0.5 1 calc R U P
C25 C 0.2060(6) 0.94056(14) -0.1272(5) 0.0340(12) Uani 1 1 d . . .
C26 C -0.0504(6) 0.97775(17) -0.1923(6) 0.0655(19) Uani 1 1 d . . .
H26A H -0.0291 0.9868 -0.2664 0.098 Uiso 1 1 calc R U .
H26B H -0.1132 0.9985 -0.1635 0.098 Uiso 1 1 calc R U .
H26C H -0.1193 0.9532 -0.2082 0.098 Uiso 1 1 calc R U .
Cl1 Cl 0.90188(15) 0.78016(4) 0.09750(10) 0.0355(3) Uani 1 1 d . . .
Ir1 Ir 0.73673(2) 0.83924(2) 0.09111(2) 0.01754(5) Uani 1 1 d D . .
H1 H 0.614(4) 0.8221(11) 0.156(3) 0.026 Uiso 1 1 d D U .
O1 O 0.7918(4) 0.91084(8) 0.2696(2) 0.0254(7) Uani 1 1 d . . .
O2 O 0.4144(3) 0.87107(9) -0.1076(2) 0.0246(7) Uani 1 1 d . . .
O3 O 0.7539(5) 0.98479(11) 0.3390(3) 0.0533(10) Uani 1 1 d D . .
O4 O 0.4916(5) 1.00998(11) 0.2667(3) 0.0592(12) Uani 1 1 d D . .
O5 O 0.1630(5) 0.92223(13) -0.2186(4) 0.0786(16) Uani 1 1 d . . .
O6 O 0.1115(4) 0.97005(10) -0.1026(3) 0.0448(9) Uani 1 1 d . . .
P1 P 0.89557(14) 0.86872(3) 0.26536(9) 0.0203(2) Uani 1 1 d . . .
P2 P 0.53315(14) 0.83023(3) -0.09003(9) 0.0200(2) Uani 1 1 d . . .

loop_
_atom_site_aniso_label
_atom_site_aniso_U_11
_atom_site_aniso_U_22
_atom_site_aniso_U_33
_atom_site_aniso_U_23
_atom_site_aniso_U_13
_atom_site_aniso_U_12
C1 0.018(2) 0.019(2) 0.0126(19) 0.0013(16) 0.0030(15) -0.0018(17)
C2 0.021(2) 0.020(2) 0.021(2) 0.0000(17) 0.0076(17) -0.0013(18)
C3 0.024(2) 0.019(2) 0.026(2) -0.0081(18) 0.0132(18) -0.0057(19)
C4 0.022(2) 0.022(2) 0.037(3) 0.002(2) 0.014(2) 0.0024(19)
C5 0.018(2) 0.021(2) 0.032(2) 0.0054(19) 0.0084(18) 0.0013(18)
C6 0.023(2) 0.020(2) 0.022(2) -0.0012(18) 0.0113(18) -0.0014(19)
C7 0.026(2) 0.033(3) 0.023(2) -0.001(2) 0.0068(19) -0.004(2)
C8 0.048(4) 0.107(6) 0.038(3) 0.010(3) 0.016(3) -0.026(4)
C9 0.025(3) 0.059(4) 0.083(4) -0.023(3) 0.014(3) -0.002(3)
C10 0.036(3) 0.054(4) 0.053(3) -0.021(3) 0.017(3) -0.029(3)
C11 0.029(2) 0.034(3) 0.021(2) 0.0008(19) 0.0067(18) -0.001(2)
C12 0.097(5) 0.038(3) 0.034(3) 0.005(3) 0.018(3) 0.016(3)
C13 0.053(3) 0.048(3) 0.017(2) -0.006(2) 0.007(2) -0.001(3)
C14 0.043(3) 0.113(6) 0.049(4) 0.022(4) 0.010(3) -0.029(4)
C15 0.027(2) 0.045(3) 0.021(2) -0.002(2) 0.0097(18) 0.005(2)
C16 0.059(4) 0.137(7) 0.025(3) 0.022(3) 0.014(3) 0.043(4)
C17 0.061(4) 0.067(4) 0.037(3) -0.006(3) 0.027(3) 0.020(3)
C18 0.077(5) 0.079(5) 0.075(5) -0.011(4) 0.054(4) -0.023(4)
C19 0.026(2) 0.026(3) 0.033(3) -0.002(2) 0.008(2) -0.004(2)
C20 0.082(5) 0.054(4) 0.098(5) -0.020(4) 0.062(4) -0.026(4)
C21 0.040(3) 0.070(5) 0.082(5) 0.013(4) -0.023(3) -0.027(3)
C22 0.045(3) 0.029(3) 0.076(4) -0.006(3) 0.012(3) -0.007(3)
C23 0.050(3) 0.032(3) 0.052(3) -0.020(3) 0.027(3) -0.008(3)
C25 0.029(3) 0.020(3) 0.048(3) 0.006(2) 0.004(2) 0.010(2)
C26 0.022(3) 0.043(4) 0.114(5) 0.022(4) -0.005(3) 0.009(3)
Cl1 0.0341(6) 0.0311(7) 0.0348(6) -0.0058(5) 0.0007(5) 0.0133(5)
Ir1 0.01599(8) 0.01884(9) 0.01632(8) -0.00140(7) 0.00266(5) 0.00170(8)
O1 0.0268(16) 0.0229(17) 0.0227(16) -0.0064(12) 0.0019(13) 0.0028(13)
O2 0.0219(16) 0.0242(17) 0.0236(16) -0.0010(13) 0.0007(12) 0.0030(13)
O3 0.044(2) 0.037(2) 0.065(2) -0.0299(19) -0.0045(18) 0.0062(18)
O4 0.041(2) 0.054(3) 0.072(3) -0.039(2) 0.0004(19) 0.015(2)
O5 0.066(3) 0.058(3) 0.072(3) -0.025(2) -0.038(2) 0.035(2)
O6 0.0271(19) 0.043(2) 0.062(2) 0.0094(18) 0.0096(17) 0.0155(17)
P1 0.0202(6) 0.0219(6) 0.0165(5) -0.0025(4) 0.0020(4) -0.0001(5)
P2 0.0178(5) 0.0247(7) 0.0158(5) -0.0028(4) 0.0024(4) 0.0013(4)

loop_
_atom_type_symbol
_atom_type_description
_atom_type_scat_dispersion_real
_atom_type_scat_dispersion_imag
_atom_type_scat_source
C C 0.0033 0.0016 'International Tables Vol C Tables 4.2.6.8 and 6.1.1.4'
H H 0.0000 0.0000 'International Tables Vol C Tables 4.2.6.8 and 6.1.1.4'
O O 0.0106 0.0060 'International Tables Vol C Tables 4.2.6.8 and 6.1.1.4'
P P 0.1023 0.0942 'International Tables Vol C Tables 4.2.6.8 and 6.1.1.4'
Cl Cl 0.1484 0.1585 'International Tables Vol C Tables 4.2.6.8 and 6.1.1.4'
Ir Ir -1.4442 7.9887 'International Tables Vol C Tables 4.2.6.8 and 6.1.1.4'

loop_
_geom_angle_atom_site_label_1
_geom_angle_atom_site_label_2
_geom_angle_atom_site_label_3
_geom_angle
C2 C1 C6 117.3(4)
C2 C1 Ir1 121.6(3)
C6 C1 Ir1 121.1(3)
O1 C2 C1 118.1(4)
O1 C2 C3 119.3(4)
C1 C2 C3 122.7(4)
C4 C3 C2 117.7(4)
C4 C3 C23 118.6(4)
C2 C3 C23 123.6(4)
C3 C4 C5 122.1(4)
C3 C4 H4 118.9
C5 C4 H4 118.9
C6 C5 C4 117.5(4)
C6 C5 C25 121.6(4)
C4 C5 C25 120.7(4)
O2 C6 C5 119.4(4)
O2 C6 C1 117.9(4)
C5 C6 C1 122.7(4)
C10 C7 C8 110.0(4)
C10 C7 C9 110.7(4)
C8 C7 C9 108.4(4)
C10 C7 P1 114.4(3)
C8 C7 P1 103.1(3)
C9 C7 P1 109.9(3)
C7 C8 H8A 109.5
C7 C8 H8B 109.5
H8A C8 H8B 109.5
C7 C8 H8C 109.5
H8A C8 H8C 109.5
H8B C8 H8C 109.5
C7 C9 H9A 109.5
C7 C9 H9B 109.5
H9A C9 H9B 109.5
C7 C9 H9C 109.5
H9A C9 H9C 109.5
H9B C9 H9C 109.5
C7 C10 H10A 109.5
C7 C10 H10B 109.5
H10A C10 H10B 109.5
C7 C10 H10C 109.5
H10A C10 H10C 109.5
H10B C10 H10C 109.5
C12 C11 C14 109.6(5)
C12 C11 C13 110.8(4)
C14 C11 C13 107.3(4)
C12 C11 P1 109.3(3)
C14 C11 P1 105.7(3)
C13 C11 P1 113.9(3)
C11 C12 H12A 109.5
C11 C12 H12B 109.5
H12A C12 H12B 109.5
C11 C12 H12C 109.5
H12A C12 H12C 109.5
H12B C12 H12C 109.5
C11 C13 H13A 109.5
C11 C13 H13B 109.5
H13A C13 H13B 109.5
C11 C13 H13C 109.5
H13A C13 H13C 109.5
H13B C13 H13C 109.5
C11 C14 H14A 109.5
C11 C14 H14B 109.5
H14A C14 H14B 109.5
C11 C14 H14C 109.5
H14A C14 H14C 109.5
H14B C14 H14C 109.5
C16 C15 C17 111.7(4)
C16 C15 C18 109.3(5)
C17 C15 C18 107.4(4)
C16 C15 P2 113.8(3)
C17 C15 P2 110.3(3)
C18 C15 P2 103.9(3)
C15 C16 H16A 109.5
C15 C16 H16B 109.5
H16A C16 H16B 109.5
C15 C16 H16C 109.5
H16A C16 H16C 109.5
H16B C16 H16C 109.5
C15 C17 H17A 109.5
C15 C17 H17B 109.5
H17A C17 H17B 109.5
C15 C17 H17C 109.5
H17A C17 H17C 109.5
H17B C17 H17C 109.5
C15 C18 H18A 109.5
C15 C18 H18B 109.5
H18A C18 H18B 109.5
C15 C18 H18C 109.5
H18A C18 H18C 109.5
H18B C18 H18C 109.5
C20 C19 C22 108.8(5)
C20 C19 C21 108.5(5)
C22 C19 C21 109.1(4)
C20 C19 P2 107.1(3)
C22 C19 P2 109.9(3)
C21 C19 P2 113.3(3)
C19 C20 H20A 109.5
C19 C20 H20B 109.5
H20A C20 H20B 109.5
C19 C20 H20C 109.5
H20A C20 H20C 109.5
H20B C20 H20C 109.5
C19 C21 H21A 109.5
C19 C21 H21B 109.5
H21A C21 H21B 109.5
C19 C21 H21C 109.5
H21A C21 H21C 109.5
H21B C21 H21C 109.5
C19 C22 H22A 109.5
C19 C22 H22B 109.5
H22A C22 H22B 109.5
C19 C22 H22C 109.5
H22A C22 H22C 109.5
H22B C22 H22C 109.5
O3 C23 O4 123.1(5)
O3 C23 C3 119.4(4)
O4 C23 C3 117.5(4)
O3 C24A H24A 109.5
O3 C24A H24B 109.5
H24A C24A H24B 109.5
O3 C24A H24C 109.5
H24A C24A H24C 109.5
H24B C24A H24C 109.5
O4 C24B H24D 109.5
O4 C24B H24E 109.5
H24D C24B H24E 109.5
O4 C24B H24F 109.5
H24D C24B H24F 109.5
H24E C24B H24F 109.5
O5 C25 O6 122.9(4)
O5 C25 C5 125.7(4)
O6 C25 C5 111.4(4)
O6 C26 H26A 109.5
O6 C26 H26B 109.5
H26A C26 H26B 109.5
O6 C26 H26C 109.5
H26A C26 H26C 109.5
H26B C26 H26C 109.5
C1 Ir1 P2 80.51(11)
C1 Ir1 P1 80.14(11)
P2 Ir1 P1 160.58(4)
C1 Ir1 Cl1 176.39(12)
P2 Ir1 Cl1 99.40(4)
P1 Ir1 Cl1 99.80(4)
C1 Ir1 H1 86.8(15)
P2 Ir1 H1 90.8(14)
P1 Ir1 H1 89.8(14)
Cl1 Ir1 H1 96.8(15)
C2 O1 P1 116.1(2)
C6 O2 P2 116.6(2)
C23 O3 C24A 116.1(6)
C23 O4 C24B 116.2(6)
C25 O6 C26 115.8(4)
O1 P1 C11 100.47(18)
O1 P1 C7 100.37(19)
C11 P1 C7 113.9(2)
O1 P1 Ir1 103.91(10)
C11 P1 Ir1 120.10(15)
C7 P1 Ir1 114.11(14)
O2 P2 C19 100.43(18)
O2 P2 C15 100.20(18)
C19 P2 C15 114.4(2)
O2 P2 Ir1 103.83(10)
C19 P2 Ir1 119.29(15)
C15 P2 Ir1 114.66(15)

loop_
_geom_bond_atom_site_label_1
_geom_bond_atom_site_label_2
_geom_bond_distance
C1 C2 1.385(5)
C1 C6 1.397(5)
C1 Ir1 2.007(4)
C2 O1 1.376(5)
C2 C3 1.399(6)
C3 C4 1.392(6)
C3 C23 1.487(6)
C4 C5 1.396(6)
C4 H4 0.9500
C5 C6 1.394(6)
C5 C25 1.487(6)
C6 O2 1.374(5)
C7 C10 1.514(6)
C7 C8 1.526(6)
C7 C9 1.528(7)
C7 P1 1.856(5)
C8 H8A 0.9800
C8 H8B 0.9800
C8 H8C 0.9800
C9 H9A 0.9800
C9 H9B 0.9800
C9 H9C 0.9800
C10 H10A 0.9800
C10 H10B 0.9800
C10 H10C 0.9800
C11 C12 1.517(7)
C11 C14 1.534(7)
C11 C13 1.534(6)
C11 P1 1.843(4)
C12 H12A 0.9800
C12 H12B 0.9800
C12 H12C 0.9800
C13 H13A 0.9800
C13 H13B 0.9800
C13 H13C 0.9800
C14 H14A 0.9800
C14 H14B 0.9800
C14 H14C 0.9800
C15 C16 1.518(6)
C15 C17 1.519(7)
C15 C18 1.533(7)
C15 P2 1.851(4)
C16 H16A 0.9800
C16 H16B 0.9800
C16 H16C 0.9800
C17 H17A 0.9800
C17 H17B 0.9800
C17 H17C 0.9800
C18 H18A 0.9800
C18 H18B 0.9800
C18 H18C 0.9800
C19 C20 1.502(7)
C19 C22 1.526(7)
C19 C21 1.534(6)
C19 P2 1.845(5)
C20 H20A 0.9800
C20 H20B 0.9800
C20 H20C 0.9800
C21 H21A 0.9800
C21 H21B 0.9800
C21 H21C 0.9800
C22 H22A 0.9800
C22 H22B 0.9800
C22 H22C 0.9800
C23 O3 1.253(5)
C23 O4 1.261(5)
C24A O3 1.407(9)
C24A H24A 0.9800
C24A H24B 0.9800
C24A H24C 0.9800
C24B O4 1.435(9)
C24B H24D 0.9800
C24B H24E 0.9800
C24B H24F 0.9800
C25 O5 1.190(6)
C25 O6 1.335(5)
C26 O6 1.438(5)
C26 H26A 0.9800
C26 H26B 0.9800
C26 H26C 0.9800
Cl1 Ir1 2.3812(11)
Ir1 P2 2.2804(10)
Ir1 P1 2.2819(10)
Ir1 H1 1.540(18)
O1 P1 1.653(3)
O2 P2 1.652(3)

loop_
_geom_torsion_atom_site_label_1
_geom_torsion_atom_site_label_2
_geom_torsion_atom_site_label_3
_geom_torsion_atom_site_label_4
_geom_torsion
C6 C1 C2 O1 178.5(3)
Ir1 C1 C2 O1 0.3(5)
C6 C1 C2 C3 -0.1(6)
Ir1 C1 C2 C3 -178.4(3)
O1 C2 C3 C4 -177.7(4)
C1 C2 C3 C4 0.8(6)
O1 C2 C3 C23 -0.2(6)
C1 C2 C3 C23 178.4(4)
C2 C3 C4 C5 -1.0(6)
C23 C3 C4 C5 -178.7(4)
C3 C4 C5 C6 0.4(6)
C3 C4 C5 C25 176.0(4)
C4 C5 C6 O2 178.9(4)
C25 C5 C6 O2 3.3(6)
C4 C5 C6 C1 0.4(6)
C25 C5 C6 C1 -175.2(4)
C2 C1 C6 O2 -179.0(4)
Ir1 C1 C6 O2 -0.8(5)
C2 C1 C6 C5 -0.5(6)
Ir1 C1 C6 C5 177.7(3)
C4 C3 C23 O3 -162.9(5)
C2 C3 C23 O3 19.5(7)
C4 C3 C23 O4 16.2(7)
C2 C3 C23 O4 -161.4(5)
C6 C5 C25 O5 -15.3(8)
C4 C5 C25 O5 169.2(5)
C6 C5 C25 O6 163.9(4)
C4 C5 C25 O6 -11.5(6)
C1 C2 O1 P1 3.1(5)
C3 C2 O1 P1 -178.2(3)
C5 C6 O2 P2 -178.9(3)
C1 C6 O2 P2 -0.4(5)
O4 C23 O3 C24A -2.2(9)
C3 C23 O3 C24A 176.9(6)
O3 C23 O4 C24B -4.2(9)
C3 C23 O4 C24B 176.8(6)
O5 C25 O6 C26 2.0(8)
C5 C25 O6 C26 -177.3(4)
C2 O1 P1 C11 -129.2(3)
C2 O1 P1 C7 113.9(3)
C2 O1 P1 Ir1 -4.3(3)
C12 C11 P1 O1 -177.1(4)
C14 C11 P1 O1 65.0(4)
C13 C11 P1 O1 -52.5(4)
C12 C11 P1 C7 -70.7(4)
C14 C11 P1 C7 171.4(4)
C13 C11 P1 C7 53.9(4)
C12 C11 P1 Ir1 70.0(4)
C14 C11 P1 Ir1 -48.0(4)
C13 C11 P1 Ir1 -165.5(3)
C10 C7 P1 O1 47.6(4)
C8 C7 P1 O1 -71.8(4)
C9 C7 P1 O1 172.8(3)
C10 C7 P1 C11 -58.9(4)
C8 C7 P1 C11 -178.2(4)
C9 C7 P1 C11 66.4(4)
C10 C7 P1 Ir1 158.1(3)
C8 C7 P1 Ir1 38.7(4)
C9 C7 P1 Ir1 -76.7(3)
C6 O2 P2 C19 125.0(3)
C6 O2 P2 C15 -117.7(3)
C6 O2 P2 Ir1 1.1(3)
C20 C19 P2 O2 -61.1(4)
C22 C19 P2 O2 -179.2(3)
C21 C19 P2 O2 58.5(4)
C20 C19 P2 C15 -167.5(4)
C22 C19 P2 C15 74.5(4)
C21 C19 P2 C15 -47.9(5)
C20 C19 P2 Ir1 51.3(4)
C22 C19 P2 Ir1 -66.7(4)
C21 C19 P2 Ir1 170.9(4)
C16 C15 P2 O2 -42.2(4)
C17 C15 P2 O2 -168.7(3)
C18 C15 P2 O2 76.5(4)
C16 C15 P2 C19 64.2(5)
C17 C15 P2 C19 -62.2(4)
C18 C15 P2 C19 -177.0(4)
C16 C15 P2 Ir1 -152.7(4)
C17 C15 P2 Ir1 80.8(4)
C18 C15 P2 Ir1 -34.0(4)
